data_1547630
loop_
_publ_author_name
'Larsen, Dennis'
'Langhorn, Line M.'
'Akselsen, Olivia M.'
'Nielsen, Bjarne E.'
'Pittelkow, Michael'

_publ_section_title
;
 Thiosemicarbazone organocatalysis: tetrahydropyranylation and
 2-deoxygalactosylation reactions and kinetics-based mechanistic
 investigation
;
_journal_name_full 'Chem. Sci.'
_journal_paper_doi 10.1039/C7SC03366D
_journal_year 2017
_chemical_formula_moiety 'C18 H13 F6 N3 O2 S'
_chemical_formula_sum 'C18 H13 F6 N3 O2 S'
_chemical_formula_weight 449.37
_space_group_crystal_system monoclinic
_space_group_IT_number 14
_space_group_name_Hall '-P 2ybc'
_space_group_name_H-M_alt 'P 1 21/c 1'
_symmetry_space_group_name_Hall '-P 2ybc'
_symmetry_space_group_name_H-M 'P 1 21/c 1'
_atom_sites_solution_hydrogens mixed
_atom_sites_solution_primary direct
_audit_creation_date 2015-06-05
_audit_creation_method
;
Olex2 1.2
(compiled 2015.01.26 svn.r3151 for OlexSys, GUI svn.r4998)
;
_audit_update_record
;
2016-04-13 deposited with the CCDC.
2017-09-27 downloaded from the CCDC.
;
_cell_angle_alpha 90
_cell_angle_beta 91.897(5)
_cell_angle_gamma 90
_cell_formula_units_Z 4
_cell_length_a 12.2731(16)
_cell_length_b 9.2592(14)
_cell_length_c 16.180(3)
_cell_measurement_reflns_used 9835
_cell_measurement_temperature 100(30)
_cell_measurement_theta_max 26.44
_cell_measurement_theta_min 2.53
_cell_volume 1837.7(5)
_computing_cell_refinement 'SAINT v8.34A (Bruker, 2013)'
_computing_data_collection 'Bruker Instrument Service'
_computing_data_reduction 'SAINT v8.34A (Bruker, 2013)'
_computing_molecular_graphics 'Olex2 (Dolomanov et al., 2009)'
_computing_structure_refinement 'ShelXL (Sheldrick, 2008)'
_computing_structure_solution 'ShelXS (Sheldrick, 2008)'
_diffrn_ambient_temperature 100
_diffrn_measured_fraction_theta_full 1.000
_diffrn_measured_fraction_theta_max 0.994
_diffrn_measurement_device_type 'Bruker APEX-II CCD'
_diffrn_measurement_method '\f and \w scans'
_diffrn_radiation_type MoK\a
_diffrn_radiation_wavelength 0.71073
_diffrn_reflns_av_R_equivalents 0.0585
_diffrn_reflns_av_unetI/netI 0.0387
_diffrn_reflns_Laue_measured_fraction_full 1.000
_diffrn_reflns_Laue_measured_fraction_max 0.994
_diffrn_reflns_limit_h_max 15
_diffrn_reflns_limit_h_min -15
_diffrn_reflns_limit_k_max 11
_diffrn_reflns_limit_k_min -11
_diffrn_reflns_limit_l_max 20
_diffrn_reflns_limit_l_min -20
_diffrn_reflns_number 22131
_diffrn_reflns_point_group_measured_fraction_full 1.000
_diffrn_reflns_point_group_measured_fraction_max 0.994
_diffrn_reflns_theta_full 25.242
_diffrn_reflns_theta_max 26.479
_diffrn_reflns_theta_min 2.519
_diffrn_standards_number 0
_exptl_absorpt_coefficient_mu 0.257
_exptl_absorpt_correction_T_max 0.7454
_exptl_absorpt_correction_T_min 0.6720
_exptl_absorpt_correction_type multi-scan
_exptl_absorpt_process_details
;
SADABS-2014/3 (Bruker,2014) was used for absorption correction.
wR2(int) was 0.1321 before and 0.0773 after correction.
The Ratio of minimum to maximum transmission is 0.9015.
The \l/2 correction factor is Not present.
;
_exptl_crystal_colour 'clear yellow'
_exptl_crystal_colour_lustre clear
_exptl_crystal_colour_primary yellow
_exptl_crystal_density_diffrn 1.624
_exptl_crystal_description cube
_exptl_crystal_F_000 912
_exptl_crystal_size_max 0.481
_exptl_crystal_size_mid 0.338
_exptl_crystal_size_min 0.325
_refine_diff_density_max 0.308
_refine_diff_density_min -0.327
_refine_diff_density_rms 0.058
_refine_ls_extinction_method none
_refine_ls_goodness_of_fit_ref 1.040
_refine_ls_hydrogen_treatment mixed
_refine_ls_matrix_type full
_refine_ls_number_parameters 280
_refine_ls_number_reflns 3785
_refine_ls_number_restraints 0
_refine_ls_restrained_S_all 1.040
_refine_ls_R_factor_all 0.0447
_refine_ls_R_factor_gt 0.0366
_refine_ls_shift/su_max 0.001
_refine_ls_shift/su_mean 0.000
_refine_ls_structure_factor_coef Fsqd
_refine_ls_weighting_details 'w=1/[\s^2^(Fo^2^)+(0.0300P)^2^+1.3410P] where P=(Fo^2^+2Fc^2^)/3'
_refine_ls_weighting_scheme calc
_refine_ls_wR_factor_gt 0.0862
_refine_ls_wR_factor_ref 0.0907
_reflns_Friedel_coverage 0.000
_reflns_number_gt 3274
_reflns_number_total 3785
_reflns_threshold_expression 'I > 2\s(I)'
_cod_data_source_file c7sc03366d2.cif
_cod_data_source_block mo_d8v1154_0m
_cod_database_code 1547630
_shelx_space_group_comment
;
The symmetry employed for this shelxl refinement is uniquely defined
by the following loop, which should always be used as a source of
symmetry information in preference to the above space-group names.
They are only intended as comments.
;
_olex2_refinement_description
;
1. Fixed Uiso
 At 1.2 times of:
  All C(H) groups
 At 1.5 times of:
  All C(H,H,H) groups
2.a Aromatic/amide H refined with riding coordinates:
 C7(H7), C16(H16), C17(H17), C19(H19), C20(H20), C23(H23), C25(H25), C26(H26)
2.b Idealised Me refined as rotating group:
 C6(H6A,H6B,H6C)
;
_shelx_shelxl_version_number 2014/7
_olex2_submission_special_instructions 'No special instructions were received'

loop_
_space_group_symop_operation_xyz
'x, y, z'
'-x, y+1/2, -z+1/2'
'-x, -y, -z'
'x, -y-1/2, z-1/2'

loop_
_atom_site_label
_atom_site_type_symbol
_atom_site_fract_x
_atom_site_fract_y
_atom_site_fract_z
_atom_site_U_iso_or_equiv
_atom_site_adp_type
_atom_site_occupancy
_atom_site_site_symmetry_order
_atom_site_calc_flag
_atom_site_refinement_flags_posn
S1 S 0.67234(3) -0.03885(4) 0.48000(3) 0.02504(12) Uani 1 1 d .
F1 F 1.07794(9) 0.48110(12) 0.37817(7) 0.0327(3) Uani 1 1 d .
F2 F 1.19626(8) 0.41936(13) 0.47244(7) 0.0352(3) Uani 1 1 d .
F3 F 1.16524(9) 0.28112(12) 0.36813(7) 0.0348(3) Uani 1 1 d .
N4 N 0.53867(10) 0.32294(14) 0.40353(8) 0.0181(3) Uani 1 1 d .
O5 O 0.38924(11) 1.04029(13) 0.30282(9) 0.0319(3) Uani 1 1 d .
O0AA O 0.26530(10) 0.94813(12) 0.21298(8) 0.0254(3) Uani 1 1 d .
C7 C 1.05851(12) 0.21833(17) 0.54044(10) 0.0178(3) Uani 1 1 d .
H7 H 1.1326 0.2129 0.5591 0.021 Uiso 1 1 calc R
N8 N 0.55564(11) 0.17998(15) 0.42346(9) 0.0197(3) Uani 1 1 d .
C9 C 0.41868(12) 0.50266(17) 0.34675(10) 0.0175(3) Uani 1 1 d .
F10 F 0.95050(12) -0.03402(14) 0.68111(8) 0.0504(4) Uani 1 1 d .
F11 F 1.10983(9) 0.05600(18) 0.67749(8) 0.0581(4) Uani 1 1 d .
C12 C 0.65449(12) 0.13411(17) 0.45238(10) 0.0183(3) Uani 1 1 d .
N13 N 0.73225(11) 0.23865(16) 0.45413(9) 0.0213(3) Uani 1 1 d .
C14 C 0.84127(12) 0.22625(17) 0.48344(10) 0.0177(3) Uani 1 1 d .
C15 C 0.36715(13) 0.78425(17) 0.29666(10) 0.0181(3) Uani 1 1 d .
C16 C 0.92161(12) 0.29587(17) 0.43910(10) 0.0179(3) Uani 1 1 d .
H16 H 0.9029 0.3452 0.3891 0.021 Uiso 1 1 calc R
C17 C 0.33416(13) 0.52802(18) 0.28883(11) 0.0209(3) Uani 1 1 d .
H17 H 0.2939 0.4489 0.2662 0.025 Uiso 1 1 calc R
C18 C 0.34384(13) 0.93644(17) 0.27249(10) 0.0197(3) Uani 1 1 d .
C19 C 0.45087(13) 0.75954(18) 0.35547(11) 0.0221(4) Uani 1 1 d .
H19 H 0.4908 0.8387 0.3784 0.026 Uiso 1 1 calc R
C20 C 0.47604(13) 0.62036(18) 0.38058(10) 0.0215(3) Uani 1 1 d .
H20 H 0.5326 0.6046 0.4211 0.026 Uiso 1 1 calc R
F21 F 0.98093(13) 0.17599(15) 0.72847(7) 0.0557(4) Uani 1 1 d .
C22 C 1.11655(13) 0.36812(18) 0.42178(10) 0.0214(3) Uani 1 1 d .
C23 C 0.86855(13) 0.15632(17) 0.55724(10) 0.0187(3) Uani 1 1 d .
H23 H 0.8138 0.1119 0.5887 0.022 Uiso 1 1 calc R
C24 C 0.97724(12) 0.15230(17) 0.58437(10) 0.0178(3) Uani 1 1 d .
C25 C 0.44549(12) 0.35336(17) 0.36975(10) 0.0194(3) Uani 1 1 d .
H25 H 0.3936 0.2788 0.3596 0.023 Uiso 1 1 calc R
C26 C 0.30822(13) 0.66754(18) 0.26395(10) 0.0207(3) Uani 1 1 d .
H26 H 0.2503 0.6836 0.2246 0.025 Uiso 1 1 calc R
C27 C 1.02942(12) 0.29249(17) 0.46863(10) 0.0175(3) Uani 1 1 d .
C28 C 1.00496(13) 0.08641(19) 0.66726(11) 0.0229(4) Uani 1 1 d .
C6 C 0.23666(16) 1.09476(19) 0.18956(12) 0.0306(4) Uani 1 1 d .
H6A H 0.1744 1.0931 0.1501 0.046 Uiso 1 1 calc GR
H6B H 0.2990 1.1409 0.1640 0.046 Uiso 1 1 calc GR
H6C H 0.2172 1.1493 0.2389 0.046 Uiso 1 1 calc GR
H13 H 0.7134(17) 0.314(2) 0.4313(13) 0.032(6) Uiso 1 1 d .
H8 H 0.5034(18) 0.117(2) 0.4182(14) 0.037(6) Uiso 1 1 d .

loop_
_atom_site_aniso_label
_atom_site_aniso_U_11
_atom_site_aniso_U_22
_atom_site_aniso_U_33
_atom_site_aniso_U_23
_atom_site_aniso_U_13
_atom_site_aniso_U_12
S1 0.0161(2) 0.0183(2) 0.0404(3) 0.00524(18) -0.00310(17) 0.00081(15)
F1 0.0299(6) 0.0308(6) 0.0377(6) 0.0120(5) 0.0046(5) -0.0049(4)
F2 0.0256(5) 0.0493(7) 0.0303(6) -0.0005(5) -0.0027(4) -0.0203(5)
F3 0.0316(6) 0.0353(6) 0.0386(6) -0.0095(5) 0.0190(5) -0.0064(5)
N4 0.0152(6) 0.0171(6) 0.0219(7) 0.0020(5) 0.0004(5) 0.0009(5)
O5 0.0396(7) 0.0191(6) 0.0362(7) -0.0017(5) -0.0100(6) -0.0024(5)
O0AA 0.0295(6) 0.0185(6) 0.0278(7) 0.0002(5) -0.0064(5) 0.0053(5)
C7 0.0130(7) 0.0193(8) 0.0210(8) -0.0036(6) -0.0023(6) 0.0003(6)
N8 0.0122(6) 0.0165(7) 0.0303(8) 0.0038(6) -0.0023(5) -0.0005(5)
C9 0.0138(7) 0.0196(8) 0.0194(8) 0.0012(6) 0.0024(6) 0.0006(6)
F10 0.0662(9) 0.0419(7) 0.0417(7) 0.0227(6) -0.0197(6) -0.0249(6)
F11 0.0263(6) 0.1010(12) 0.0467(8) 0.0381(8) -0.0058(5) 0.0123(7)
C12 0.0135(7) 0.0214(8) 0.0199(8) 0.0008(6) 0.0010(6) -0.0005(6)
N13 0.0140(6) 0.0210(7) 0.0284(8) 0.0083(6) -0.0046(6) -0.0016(5)
C14 0.0142(7) 0.0183(8) 0.0204(8) -0.0006(6) -0.0023(6) 0.0001(6)
C15 0.0183(7) 0.0185(8) 0.0176(8) -0.0007(6) 0.0037(6) 0.0010(6)
C16 0.0179(7) 0.0181(8) 0.0175(8) 0.0012(6) -0.0019(6) -0.0015(6)
C17 0.0171(7) 0.0191(8) 0.0260(9) -0.0002(7) -0.0042(6) -0.0030(6)
C18 0.0208(8) 0.0198(8) 0.0187(8) -0.0005(6) 0.0036(6) 0.0013(6)
C19 0.0220(8) 0.0209(8) 0.0230(9) -0.0044(7) -0.0037(7) -0.0020(6)
C20 0.0191(7) 0.0233(8) 0.0216(8) -0.0027(7) -0.0058(6) 0.0007(6)
F21 0.0948(11) 0.0512(8) 0.0205(6) -0.0043(6) -0.0087(6) 0.0167(7)
C22 0.0194(8) 0.0249(8) 0.0198(8) -0.0022(7) 0.0007(6) -0.0038(6)
C23 0.0164(7) 0.0209(8) 0.0189(8) 0.0010(6) 0.0014(6) -0.0020(6)
C24 0.0177(7) 0.0168(7) 0.0187(8) -0.0020(6) -0.0017(6) 0.0002(6)
C25 0.0144(7) 0.0199(8) 0.0239(8) -0.0009(7) -0.0013(6) -0.0009(6)
C26 0.0180(7) 0.0216(8) 0.0222(8) 0.0015(7) -0.0048(6) 0.0001(6)
C27 0.0165(7) 0.0179(8) 0.0182(8) -0.0031(6) 0.0022(6) -0.0019(6)
C28 0.0212(8) 0.0262(9) 0.0210(8) 0.0014(7) -0.0029(6) -0.0029(7)
C6 0.0390(10) 0.0208(9) 0.0318(10) 0.0036(7) -0.0047(8) 0.0075(8)

loop_
_atom_type_symbol
_atom_type_description
_atom_type_scat_dispersion_real
_atom_type_scat_dispersion_imag
_atom_type_scat_source
C C 0.0033 0.0016 'International Tables Vol C Tables 4.2.6.8 and 6.1.1.4'
H H 0.0000 0.0000 'International Tables Vol C Tables 4.2.6.8 and 6.1.1.4'
F F 0.0171 0.0103 'International Tables Vol C Tables 4.2.6.8 and 6.1.1.4'
N N 0.0061 0.0033 'International Tables Vol C Tables 4.2.6.8 and 6.1.1.4'
O O 0.0106 0.0060 'International Tables Vol C Tables 4.2.6.8 and 6.1.1.4'
S S 0.1246 0.1234 'International Tables Vol C Tables 4.2.6.8 and 6.1.1.4'

loop_
_geom_angle_atom_site_label_1
_geom_angle_atom_site_label_2
_geom_angle_atom_site_label_3
_geom_angle
C25 N4 N8 115.91(13)
C18 O0AA C6 115.13(13)
C24 C7 C27 118.59(14)
C12 N8 N4 120.62(13)
C17 C9 C20 119.02(15)
C17 C9 C25 119.02(14)
C20 C9 C25 121.96(14)
N8 C12 S1 119.99(12)
N8 C12 N13 113.85(14)
N13 C12 S1 126.15(12)
C12 N13 C14 127.39(14)
C16 C14 N13 117.92(14)
C23 C14 N13 121.75(14)
C23 C14 C16 120.17(14)
C19 C15 C18 117.73(14)
C26 C15 C18 122.77(14)
C26 C15 C19 119.50(15)
C27 C16 C14 119.51(15)
C26 C17 C9 120.69(15)
O5 C18 O0AA 122.51(15)
O5 C18 C15 124.43(15)
O0AA C18 C15 113.07(14)
C20 C19 C15 120.34(15)
C19 C20 C9 120.41(15)
F1 C22 F2 106.48(14)
F1 C22 C27 112.58(13)
F2 C22 C27 111.89(13)
F3 C22 F1 106.61(14)
F3 C22 F2 106.06(13)
F3 C22 C27 112.74(14)
C14 C23 C24 119.01(15)
C7 C24 C23 121.69(15)
C7 C24 C28 119.44(14)
C23 C24 C28 118.63(14)
N4 C25 C9 120.32(14)
C17 C26 C15 120.02(15)
C7 C27 C16 120.96(14)
C7 C27 C22 119.03(14)
C16 C27 C22 120.00(14)
F10 C28 F21 105.86(15)
F10 C28 C24 113.13(14)
F11 C28 F10 107.12(15)
F11 C28 F21 106.14(15)
F11 C28 C24 112.88(14)
F21 C28 C24 111.20(14)

loop_
_geom_bond_atom_site_label_1
_geom_bond_atom_site_label_2
_geom_bond_distance
S1 C12 1.6751(17)
F1 C22 1.340(2)
F2 C22 1.3419(19)
F3 C22 1.339(2)
N4 N8 1.3766(19)
N4 C25 1.282(2)
O5 C18 1.207(2)
O0AA C18 1.344(2)
O0AA C6 1.450(2)
C7 C24 1.386(2)
C7 C27 1.386(2)
N8 C12 1.354(2)
C9 C17 1.395(2)
C9 C20 1.399(2)
C9 C25 1.466(2)
F10 C28 1.323(2)
F11 C28 1.323(2)
C12 N13 1.359(2)
N13 C14 1.409(2)
C14 C16 1.396(2)
C14 C23 1.390(2)
C15 C18 1.488(2)
C15 C19 1.396(2)
C15 C26 1.395(2)
C16 C27 1.392(2)
C17 C26 1.387(2)
C19 C20 1.383(2)
F21 C28 1.332(2)
C22 C27 1.504(2)
C23 C24 1.391(2)
C24 C28 1.502(2)
